data_4329693
loop_
_publ_author_name
'Chan-Zi Ruan'
'Ru Wen'
'Min-Xia Liang'
'Xiang-Jian Kong'
'Yan-Ping Ren'
'La-Sheng Long'
'Rong-Bin Huang'
'Lan-Sun Zheng'

_publ_section_title
;
 Two Triazole-Based Metal-Organic Frameworks Constructed from Nanosized
 Cu20 and Cu30 Wheels
;
_journal_name_full 'Inorganic Chemistry'
_journal_page_first 7587
_journal_page_last 7591
_journal_paper_doi 10.1021/ic3003299
_journal_volume 51
_journal_year 2012
_chemical_formula_sum 'C32 H76 Cu13 Mo24 N48 O104 P2'
_chemical_formula_weight 5987.93
_chemical_name_systematic
; 
 ? 
;
_space_group_IT_number 2
_symmetry_cell_setting triclinic
_symmetry_space_group_name_Hall '-P 1'
_symmetry_space_group_name_H-M 'P -1'
_atom_sites_solution_hydrogens geom
_atom_sites_solution_primary direct
_atom_sites_solution_secondary difmap
_audit_creation_method SHELXL-97
_cell_angle_alpha 70.144(7)
_cell_angle_beta 64.567(7)
_cell_angle_gamma 67.516(7)
_cell_formula_units_Z 1
_cell_length_a 15.325(6)
_cell_length_b 16.472(6)
_cell_length_c 17.072(6)
_cell_measurement_reflns_used 3368
_cell_measurement_temperature 173(2)
_cell_measurement_theta_max 25.836
_cell_measurement_theta_min 2.322
_cell_volume 3516(2)
_computing_cell_refinement 'SHELXTL-Plus (Sheldrick, 1990)'
_computing_data_collection 'SHELXTL-Plus (Sheldrick, 1990)'
_computing_data_reduction 'SHELXTL-Plus (Sheldrick, 1990)'
_computing_molecular_graphics 'SHELXTL V.5.0 (Sheldrick, 1997)'
_computing_publication_material 'SHELXL-97 (Sheldrick, 1997)'
_computing_structure_refinement 'SHELXL-97 (Sheldrick, 1997)'
_computing_structure_solution 'SHELXS-97 (Sheldrick, 1990)'
_diffrn_ambient_temperature 173(2)
_diffrn_measured_fraction_theta_full 0.970
_diffrn_measured_fraction_theta_max 0.970
_diffrn_measurement_device_type 'Bruker Smart Apex CCD area detector'
_diffrn_measurement_method 'phi and omega scans'
_diffrn_radiation_monochromator graphite
_diffrn_radiation_source 'fine-focus sealed tube'
_diffrn_radiation_type MoK\a
_diffrn_radiation_wavelength 0.71073
_diffrn_reflns_av_R_equivalents 0.0437
_diffrn_reflns_av_sigmaI/netI 0.1044
_diffrn_reflns_limit_h_max 18
_diffrn_reflns_limit_h_min -18
_diffrn_reflns_limit_k_max 19
_diffrn_reflns_limit_k_min -19
_diffrn_reflns_limit_l_max 15
_diffrn_reflns_limit_l_min -20
_diffrn_reflns_number 17464
_diffrn_reflns_theta_full 25.00
_diffrn_reflns_theta_max 25.00
_diffrn_reflns_theta_min 1.37
_exptl_absorpt_coefficient_mu 4.122
_exptl_absorpt_correction_T_max 0.5241
_exptl_absorpt_correction_T_min 0.4379
_exptl_absorpt_correction_type multi-scan
_exptl_absorpt_process_details sadabs
_exptl_crystal_colour green
_exptl_crystal_density_diffrn 2.828
_exptl_crystal_description block
_exptl_crystal_F_000 2851
_exptl_crystal_size_max 0.24
_exptl_crystal_size_mid 0.22
_exptl_crystal_size_min 0.18
_refine_diff_density_max 3.349
_refine_diff_density_min -1.507
_refine_diff_density_rms 0.246
_refine_ls_extinction_method none
_refine_ls_goodness_of_fit_ref 1.025
_refine_ls_hydrogen_treatment constr
_refine_ls_matrix_type full
_refine_ls_number_parameters 1036
_refine_ls_number_reflns 12028
_refine_ls_number_restraints 96
_refine_ls_restrained_S_all 1.021
_refine_ls_R_factor_all 0.1091
_refine_ls_R_factor_gt 0.0780
_refine_ls_shift/su_max 0.089
_refine_ls_shift/su_mean 0.002
_refine_ls_structure_factor_coef Fsqd
_refine_ls_weighting_details 'calc w=1/[\s^2^(Fo^2^)+(0.0731P)^2^+31.0418P] where P=(Fo^2^+2Fc^2^)/3'
_refine_ls_weighting_scheme calc
_refine_ls_wR_factor_gt 0.1659
_refine_ls_wR_factor_ref 0.1833
_reflns_number_gt 8614
_reflns_number_total 12028
_reflns_threshold_expression >2sigma(I)
_cod_data_source_file ic3003299_si_001.cif
_cod_data_source_block complex1
_cod_database_code 4329693

loop_
_symmetry_equiv_pos_as_xyz
'x, y, z'
'-x, -y, -z'

loop_
_atom_site_label
_atom_site_type_symbol
_atom_site_fract_x
_atom_site_fract_y
_atom_site_fract_z
_atom_site_U_iso_or_equiv
_atom_site_adp_type
_atom_site_occupancy
_atom_site_symmetry_multiplicity
_atom_site_calc_flag
_atom_site_refinement_flags
Mo1 Mo 1.41485(6) 1.46128(6) -0.31978(6) 0.0350(2) Uani 1 1 d .
Mo2 Mo 1.46682(6) 1.26773(7) -0.40713(6) 0.0347(3) Uani 1 1 d .
Mo3 Mo 1.26724(6) 1.20410(6) -0.38865(6) 0.0332(2) Uani 1 1 d .
Mo4 Mo 1.01510(6) 1.29531(6) -0.23984(6) 0.0284(2) Uani 1 1 d .
Mo5 Mo 1.03565(6) 1.49851(6) -0.38130(6) 0.0285(2) Uani 1 1 d .
Mo6 Mo 0.96712(6) 1.47686(6) -0.15649(6) 0.0274(2) Uani 1 1 d .
Mo7 Mo 1.17726(6) 1.54488(6) -0.17595(6) 0.0287(2) Uani 1 1 d .
Mo8 Mo 1.21250(6) 1.15382(5) -0.14831(5) 0.0264(2) Uani 1 1 d .
Mo9 Mo 1.22645(6) 1.59440(6) -0.40255(6) 0.0284(2) Uani 1 1 d .
Mo10 Mo 1.29866(6) 1.41199(6) -0.51234(5) 0.0286(2) Uani 1 1 d .
Mo11 Mo 1.14387(6) 1.32550(6) -0.04348(5) 0.0237(2) Uani 1 1 d .
Mo12 Mo 1.39503(6) 1.24300(6) -0.16882(5) 0.0248(2) Uani 1 1 d .
P1 P 1.21931(16) 1.37223(15) -0.27834(15) 0.0174(5) Uani 1 1 d .
Cu1 Cu 1.5000 0.5000 0.0000 0.0281(5) Uani 1 2 d S
Cu2 Cu 1.56921(8) 0.68443(7) -0.12231(7) 0.0226(3) Uani 1 1 d .
Cu3 Cu 1.14127(8) 1.12045(8) 0.33320(7) 0.0270(3) Uani 1 1 d .
Cu4 Cu 1.0000 1.0000 0.0000 0.0204(4) Uani 1 2 d S
Cu5 Cu 1.12695(8) 0.93032(7) 0.31005(7) 0.0181(3) Uani 1 1 d .
Cu6 Cu 1.21086(7) 0.91789(7) 0.08343(6) 0.0144(3) Uani 1 1 d .
Cu7 Cu 1.35588(7) 0.69293(7) 0.06628(7) 0.0167(3) Uani 1 1 d .
Cu8 Cu 1.0000 1.0000 0.5000 0.0466(5) Uani 1 2 d S
N1 N 1.2419(5) 1.1795(5) 0.3118(5) 0.0233(7) Uani 1 1 d U
N2 N 1.2808(5) 1.2288(5) 0.2322(5) 0.026(2) Uani 1 1 d .
N3 N 1.3483(5) 1.2527(5) 0.2356(5) 0.023(2) Uani 1 1 d .
N4 N 1.0477(5) 0.8578(5) 0.4173(5) 0.025(2) Uani 1 1 d .
N5 N 0.9956(5) 0.8933(5) 0.4888(5) 0.0197(7) Uani 1 1 d U
N6 N 0.9391(6) 0.8406(5) 0.5501(5) 0.0288(8) Uani 1 1 d U
N7 N 1.2081(5) 1.0840(4) 0.2157(4) 0.0182(18) Uani 1 1 d .
N8 N 1.1984(5) 1.0120(5) 0.2068(4) 0.0164(18) Uani 1 1 d .
N9 N 1.2335(5) 1.0072(5) 0.1236(4) 0.0164(17) Uani 1 1 d .
N10 N 1.0270(5) 0.9546(5) 0.2387(4) 0.0228(19) Uani 1 1 d .
N11 N 1.0619(5) 0.9619(5) 0.1517(4) 0.0181(7) Uani 1 1 d U
N12 N 0.9849(5) 0.9894(5) 0.1229(4) 0.0215(19) Uani 1 1 d .
N13 N 1.1010(5) 0.8782(4) -0.0013(4) 0.0154(18) Uani 1 1 d .
N14 N 1.1742(5) 0.8498(4) 0.0300(4) 0.0161(17) Uani 1 1 d .
N15 N 1.2218(5) 0.7649(5) 0.0247(4) 0.0167(17) Uani 1 1 d .
N16 N 1.2322(5) 0.8202(5) 0.2694(4) 0.0190(18) Uani 1 1 d .
N17 N 1.2531(5) 0.8097(5) 0.1889(5) 0.0228(19) Uani 1 1 d .
N18 N 1.3128(5) 0.7314(5) 0.1783(4) 0.0215(19) Uani 1 1 d .
N19 N 1.3568(5) 0.8852(5) -0.0002(5) 0.0176(19) Uani 1 1 d .
N20 N 1.4054(5) 0.8015(4) -0.0097(5) 0.0154(18) Uani 1 1 d .
N21 N 1.4906(5) 0.7963(5) -0.0763(4) 0.020(2) Uani 1 1 d .
N22 N 1.6500(5) 0.5663(5) -0.1572(5) 0.0184(19) Uani 1 1 d .
N23 N 1.6200(5) 0.4949(5) -0.1006(5) 0.021(2) Uani 1 1 d .
N24 N 1.6777(5) 0.4222(4) -0.1360(4) 0.0141(7) Uani 1 1 d U
O1W O 1.6641(5) 0.6418(5) -0.0287(5) 0.045(2) Uani 1 1 d .
O2W O 1.5832(8) 0.5052(10) 0.0919(8) 0.149(5) Uani 1 1 d .
O3W O 1.0420(6) 1.2581(6) 0.2646(5) 0.066(3) Uani 1 1 d .
O1 O 1.2849(5) 1.3315(5) -0.3610(5) 0.0387(8) Uani 1 1 d U
O2 O 1.2483(4) 1.4570(5) -0.2900(4) 0.0347(19) Uani 1 1 d .
O3 O 1.1070(5) 1.4007(5) -0.2681(5) 0.0357(19) Uani 1 1 d .
O4 O 1.2348(5) 1.3050(4) -0.1947(4) 0.0346(19) Uani 1 1 d .
O5 O 1.4099(5) 1.1866(5) -0.4110(5) 0.050(3) Uani 1 1 d .
O6 O 1.1951(5) 1.0523(4) -0.0900(5) 0.039(2) Uani 1 1 d .
O7 O 1.4910(5) 1.1847(5) -0.1329(5) 0.049(2) Uani 1 1 d .
O8 O 1.2251(6) 1.6948(5) -0.4706(5) 0.050(3) Uani 1 1 d .
O9 O 0.8545(5) 1.5234(6) -0.0876(5) 0.050(3) Uani 1 1 d .
O10 O 0.9512(5) 1.5331(5) -0.2662(5) 0.049(2) Uani 1 1 d .
O11 O 1.3191(5) 1.4425(6) -0.6205(5) 0.054(2) Uani 1 1 d .
O12 O 1.5180(5) 1.4846(5) -0.3315(6) 0.061(3) Uani 1 1 d .
O13 O 1.3188(5) 1.5257(5) -0.2234(5) 0.051(2) Uani 1 1 d .
O14 O 1.2783(6) 1.1166(5) -0.4224(5) 0.054(2) Uani 1 1 d .
O15 O 1.1295(5) 1.2491(5) -0.3369(4) 0.041(2) Uani 1 1 d .
O16 O 1.0848(5) 1.2173(5) -0.1678(4) 0.044(2) Uani 1 1 d .
O17 O 1.0313(5) 1.3864(5) -0.0748(5) 0.0379(19) Uani 1 1 d .
O18 O 1.2661(5) 1.1466(5) -0.2654(4) 0.042(2) Uani 1 1 d .
O19 O 0.9858(5) 1.3989(5) -0.3347(4) 0.0387(19) Uani 1 1 d .
O20 O 1.2939(5) 1.5094(5) -0.4825(5) 0.039(2) Uani 1 1 d .
O21 O 1.1079(4) 1.5781(4) -0.3889(4) 0.0315(17) Uani 1 1 d .
O22 O 1.2908(5) 1.2753(4) -0.0652(5) 0.0345(19) Uani 1 1 d .
O23 O 1.0489(5) 1.5411(5) -0.1708(4) 0.0338(7) Uani 1 1 d U
O24 O 1.1528(5) 1.4484(5) -0.4638(5) 0.043(2) Uani 1 1 d .
O25 O 1.1800(5) 1.4391(4) -0.0926(5) 0.0376(19) Uani 1 1 d .
O26 O 1.3359(5) 1.1447(4) -0.1432(4) 0.0324(19) Uani 1 1 d .
O27 O 1.5899(5) 1.2225(6) -0.4584(5) 0.052(3) Uani 1 1 d .
O28 O 1.4136(5) 1.3554(5) -0.2192(4) 0.037(2) Uani 1 1 d .
O29 O 1.4636(6) 1.3778(5) -0.3882(5) 0.047(2) Uani 1 1 d .
O30 O 1.2781(5) 1.2930(5) -0.4908(6) 0.054(3) Uani 1 1 d .
O31 O 1.3637(5) 1.5586(5) -0.3957(5) 0.044(2) Uani 1 1 d .
O32 O 1.1472(5) 1.2127(5) -0.0479(5) 0.039(2) Uani 1 1 d .
O33 O 1.1039(5) 1.3196(5) 0.0647(4) 0.039(2) Uani 1 1 d .
O34 O 1.1771(5) 1.6272(6) -0.2925(5) 0.046(2) Uani 1 1 d .
O35 O 1.4522(6) 1.2224(5) -0.2886(5) 0.046(2) Uani 1 1 d .
O36 O 0.9618(5) 1.5672(4) -0.4384(5) 0.0399(19) Uani 1 1 d .
O37 O 0.9317(5) 1.2475(4) -0.2284(5) 0.0370(19) Uani 1 1 d .
O38 O 1.1421(5) 1.6233(5) -0.1183(5) 0.0407(19) Uani 1 1 d .
O39 O 0.9373(5) 1.3744(5) -0.1639(5) 0.042(2) Uani 1 1 d .
O40 O 1.4286(5) 1.3461(6) -0.5083(6) 0.054(2) Uani 1 1 d .
O41 O 1.0564(4) 1.0375(4) 0.3695(4) 0.0260(16) Uani 1 1 d .
H41A H 0.9978 1.0733 0.3491 0.031 Uiso 1 1 calc R
O42 O 1.4564(4) 0.6321(4) -0.0331(4) 0.0182(16) Uani 1 1 d .
H42A H 1.4150 0.6423 -0.0695 0.022 Uiso 1 1 calc R
C1 C 1.3582(7) 1.2195(7) 0.3159(7) 0.036(3) Uani 1 1 d .
H1A H 1.4032 1.2284 0.3349 0.043 Uiso 1 1 calc R
C2 C 1.2910(7) 1.1709(7) 0.3644(6) 0.038(3) Uani 1 1 d .
H2A H 1.2807 1.1374 0.4236 0.046 Uiso 1 1 calc R
C3 C 0.9575(7) 0.7710(7) 0.5188(6) 0.0333(8) Uani 1 1 d U
H3A H 0.9279 0.7227 0.5498 0.040 Uiso 1 1 calc R
C4 C 1.0260(7) 0.7789(7) 0.4346(7) 0.034(3) Uani 1 1 d .
H4A H 1.0529 0.7382 0.3963 0.041 Uiso 1 1 calc R
C5 C 1.2488(6) 1.1305(6) 0.1355(6) 0.0242(8) Uani 1 1 d U
H5A H 1.2623 1.1864 0.1214 0.029 Uiso 1 1 calc R
C6 C 1.2670(6) 1.0806(6) 0.0774(6) 0.026(3) Uani 1 1 d .
H6A H 1.2981 1.0953 0.0149 0.031 Uiso 1 1 calc R
C7 C 0.9007(7) 0.9993(8) 0.1931(7) 0.038(3) Uani 1 1 d .
H7A H 0.8338 1.0180 0.1932 0.046 Uiso 1 1 calc R
C8 C 0.9286(6) 0.9776(7) 0.2643(6) 0.029(3) Uani 1 1 d .
H8A H 0.8839 0.9789 0.3236 0.035 Uiso 1 1 calc R
C9 C 1.1742(6) 0.7373(6) -0.0078(6) 0.027(2) Uani 1 1 d .
H9A H 1.1898 0.6789 -0.0169 0.033 Uiso 1 1 calc R
C10 C 1.0979(7) 0.8120(7) -0.0251(6) 0.033(3) Uani 1 1 d .
H10A H 1.0517 0.8147 -0.0499 0.039 Uiso 1 1 calc R
C11 C 1.2826(7) 0.7434(6) 0.3114(6) 0.030(3) Uani 1 1 d .
H11A H 1.2823 0.7311 0.3701 0.036 Uiso 1 1 calc R
C12 C 1.3341(7) 0.6867(6) 0.2536(6) 0.029(3) Uani 1 1 d .
H12A H 1.3765 0.6275 0.2642 0.035 Uiso 1 1 calc R
C13 C 1.4144(7) 0.9358(6) -0.0636(7) 0.032(3) Uani 1 1 d .
H13A H 1.3994 0.9992 -0.0733 0.039 Uiso 1 1 calc R
C14 C 1.4977(7) 0.8817(6) -0.1116(7) 0.029(3) Uani 1 1 d .
H14A H 1.5515 0.9000 -0.1610 0.035 Uiso 1 1 calc R
C15 C 1.7264(6) 0.5387(6) -0.2266(6) 0.020(2) Uani 1 1 d .
H15A H 1.7619 0.5752 -0.2776 0.024 Uiso 1 1 calc R
C16 C 1.7446(6) 0.4486(6) -0.2111(6) 0.0196(8) Uani 1 1 d U
H16A H 1.7975 0.4104 -0.2488 0.024 Uiso 1 1 calc R
O4W O 1.2970(13) 0.8762(13) 0.6339(13) 0.223(7) Uani 1 1 d .
O5W O 1.3553(13) 0.9057(15) 0.7671(15) 0.253(9) Uani 1 1 d .
O6W O 1.4023(10) 0.6959(8) 0.6698(8) 0.120(5) Uani 1 1 d .
O7W O 1.4227(8) 0.7197(9) -0.1902(7) 0.109(4) Uani 1 1 d .
O10W O 1.562(2) 1.040(2) -0.479(2) 0.1433(8) Uani 0.50 1 d PU
O11W O 1.500(2) 1.012(2) -0.310(2) 0.1420(8) Uani 0.50 1 d PU
O8W O 1.148(2) 0.875(2) 0.589(2) 0.1494(8) Uani 0.50 1 d PU
O8W' O 0.9047(19) 1.1628(18) 0.3080(18) 0.1217(8) Uani 0.50 1 d PU
O9W O 1.2401(17) 0.9619(17) 0.3932(16) 0.1048(8) Uani 0.50 1 d PU
O9W' O 1.1858(16) 0.9246(15) 0.4857(15) 0.0928(8) Uani 0.50 1 d PU

loop_
_atom_site_aniso_label
_atom_site_aniso_U_11
_atom_site_aniso_U_22
_atom_site_aniso_U_33
_atom_site_aniso_U_23
_atom_site_aniso_U_13
_atom_site_aniso_U_12
Mo1 0.0212(4) 0.0387(5) 0.0503(5) -0.0109(4) -0.0114(4) -0.0133(4)
Mo2 0.0209(4) 0.0406(5) 0.0269(4) -0.0057(4) -0.0004(3) -0.0030(4)
Mo3 0.0299(4) 0.0388(4) 0.0336(4) -0.0230(4) -0.0009(3) -0.0104(4)
Mo4 0.0265(3) 0.0295(4) 0.0356(4) 0.0019(3) -0.0164(3) -0.0155(3)
Mo5 0.0291(4) 0.0275(4) 0.0296(4) -0.0005(3) -0.0188(3) -0.0035(3)
Mo6 0.0155(3) 0.0343(4) 0.0350(4) -0.0204(3) -0.0051(3) -0.0024(3)
Mo7 0.0423(4) 0.0219(4) 0.0288(4) -0.0076(3) -0.0182(3) -0.0073(3)
Mo8 0.0373(4) 0.0171(4) 0.0241(4) -0.0014(3) -0.0131(3) -0.0064(3)
Mo9 0.0346(4) 0.0286(4) 0.0269(4) 0.0084(3) -0.0183(3) -0.0174(3)
Mo10 0.0347(4) 0.0342(4) 0.0172(4) -0.0023(3) -0.0102(3) -0.0111(4)
Mo11 0.0263(4) 0.0262(4) 0.0163(4) -0.0031(3) -0.0064(3) -0.0073(3)
Mo12 0.0235(3) 0.0292(4) 0.0231(4) 0.0012(3) -0.0129(3) -0.0089(3)
P1 0.0159(9) 0.0198(10) 0.0179(10) -0.0042(8) -0.0057(8) -0.0065(8)
Cu1 0.0243(8) 0.0148(7) 0.0260(9) -0.0067(7) 0.0118(7) -0.0071(6)
Cu2 0.0190(5) 0.0157(5) 0.0239(6) -0.0092(4) 0.0063(4) -0.0067(4)
Cu3 0.0360(6) 0.0300(5) 0.0157(5) -0.0100(4) 0.0070(4) -0.0237(5)
Cu4 0.0171(6) 0.0211(7) 0.0243(7) -0.0089(6) -0.0131(5) 0.0040(6)
Cu5 0.0221(5) 0.0181(5) 0.0114(5) -0.0051(4) 0.0001(4) -0.0079(4)
Cu6 0.0119(4) 0.0146(5) 0.0146(5) -0.0064(4) -0.0019(4) -0.0016(4)
Cu7 0.0147(4) 0.0133(5) 0.0163(5) -0.0050(4) 0.0005(4) -0.0028(4)
Cu8 0.0748(11) 0.0483(9) 0.0188(8) -0.0207(7) 0.0223(8) -0.0514(8)
N1 0.0234(9) 0.0229(9) 0.0233(9) -0.0049(7) -0.0073(6) -0.0071(6)
N2 0.033(4) 0.021(4) 0.026(4) -0.011(3) -0.010(3) -0.007(3)
N3 0.028(4) 0.023(4) 0.019(4) -0.006(3) -0.001(3) -0.015(3)
N4 0.031(4) 0.030(4) 0.013(3) -0.016(3) 0.006(3) -0.015(3)
N5 0.0202(9) 0.0197(9) 0.0197(9) -0.0046(6) -0.0061(6) -0.0065(6)
N6 0.0289(9) 0.0285(9) 0.0289(9) -0.0062(7) -0.0091(6) -0.0087(6)
N7 0.031(3) 0.014(3) 0.009(3) -0.002(3) 0.002(3) -0.017(3)
N8 0.025(3) 0.016(3) 0.006(3) 0.006(3) -0.003(3) -0.014(3)
N9 0.020(3) 0.016(3) 0.016(3) -0.008(3) -0.007(3) -0.002(3)
N10 0.018(3) 0.043(4) 0.012(3) -0.010(3) -0.001(3) -0.014(3)
N11 0.0180(9) 0.0181(9) 0.0179(9) -0.0041(6) -0.0061(6) -0.0046(6)
N12 0.027(3) 0.026(4) 0.016(3) -0.001(3) -0.015(3) -0.006(3)
N13 0.019(3) 0.010(3) 0.016(3) -0.002(3) -0.011(3) 0.003(3)
N14 0.021(3) 0.017(3) 0.012(3) -0.009(3) -0.004(3) -0.003(3)
N15 0.015(3) 0.020(3) 0.020(3) -0.013(3) -0.010(2) 0.002(3)
N16 0.025(3) 0.017(3) 0.016(3) -0.008(3) -0.010(3) -0.001(3)
N17 0.037(4) 0.017(3) 0.018(3) -0.009(3) -0.014(3) -0.002(3)
N18 0.022(3) 0.025(4) 0.016(3) -0.009(3) -0.013(3) 0.005(3)
N19 0.006(3) 0.019(4) 0.022(3) -0.012(3) -0.001(3) 0.005(3)
N20 0.009(3) 0.006(3) 0.022(4) -0.002(3) 0.000(3) -0.001(3)
N21 0.021(3) 0.014(3) 0.013(3) -0.006(3) 0.002(3) 0.002(3)
N22 0.016(3) 0.021(3) 0.016(3) -0.003(3) 0.003(3) -0.012(3)
N23 0.016(3) 0.015(4) 0.017(4) -0.005(3) 0.003(3) 0.000(3)
N24 0.0142(9) 0.0137(9) 0.0143(9) -0.0027(6) -0.0045(6) -0.0043(6)
O1W 0.030(3) 0.048(4) 0.063(4) -0.030(3) -0.021(3) 0.005(3)
O2W 0.154(6) 0.274(13) 0.092(7) 0.010(8) -0.065(6) -0.148(8)
O3W 0.035(4) 0.062(6) 0.045(5) 0.001(4) -0.010(4) 0.027(4)
O1 0.0387(9) 0.0388(9) 0.0390(9) -0.0086(7) -0.0131(6) -0.0110(6)
O2 0.029(3) 0.041(4) 0.036(4) 0.000(3) -0.007(3) -0.023(3)
O3 0.028(3) 0.038(4) 0.046(4) -0.009(3) -0.017(3) -0.009(3)
O4 0.035(3) 0.025(3) 0.044(4) -0.007(3) -0.022(3) 0.001(3)
O5 0.027(3) 0.050(5) 0.061(5) 0.003(4) -0.016(3) -0.011(3)
O6 0.054(4) 0.027(3) 0.046(4) -0.003(3) -0.024(3) -0.017(3)
O7 0.044(3) 0.049(4) 0.059(4) -0.020(3) -0.039(3) 0.013(4)
O8 0.060(5) 0.030(4) 0.048(5) -0.005(3) -0.008(4) -0.015(4)
O9 0.035(4) 0.060(5) 0.035(4) -0.015(4) 0.000(3) -0.002(4)
O10 0.058(4) 0.057(4) 0.044(4) -0.018(3) -0.013(3) -0.027(4)
O11 0.064(4) 0.087(5) 0.026(4) -0.012(4) -0.009(3) -0.045(4)
O12 0.053(4) 0.035(4) 0.093(6) 0.035(4) -0.048(4) -0.027(3)
O13 0.043(4) 0.062(5) 0.052(4) -0.029(4) -0.026(3) 0.007(4)
O14 0.088(5) 0.039(4) 0.048(4) -0.013(3) -0.029(4) -0.021(4)
O15 0.029(3) 0.065(5) 0.017(3) -0.004(3) -0.012(3) 0.000(3)
O16 0.014(3) 0.071(5) 0.026(4) -0.010(4) -0.001(3) 0.001(3)
O17 0.041(3) 0.029(4) 0.054(4) 0.006(3) -0.036(3) -0.011(3)
O18 0.031(3) 0.067(5) 0.024(3) -0.016(3) -0.013(3) -0.001(3)
O19 0.059(4) 0.032(4) 0.033(3) -0.002(3) -0.023(3) -0.017(3)
O20 0.032(3) 0.047(4) 0.045(4) -0.021(3) -0.010(3) -0.010(3)
O21 0.020(3) 0.033(3) 0.053(4) -0.017(3) -0.015(3) -0.009(3)
O22 0.025(3) 0.034(3) 0.047(4) -0.017(3) -0.005(3) -0.011(3)
O23 0.0338(9) 0.0340(9) 0.0349(9) -0.0070(6) -0.0127(6) -0.0098(6)
O24 0.020(3) 0.055(4) 0.065(4) -0.027(3) -0.014(3) -0.011(3)
O25 0.040(3) 0.024(3) 0.060(4) 0.006(3) -0.034(3) -0.015(3)
O26 0.025(3) 0.033(3) 0.034(4) -0.015(3) 0.007(3) -0.016(3)
O27 0.032(4) 0.060(5) 0.048(4) -0.023(4) -0.004(3) 0.002(4)
O28 0.047(4) 0.034(4) 0.026(4) -0.001(3) -0.005(3) -0.022(3)
O29 0.057(4) 0.052(4) 0.023(4) 0.000(3) 0.001(3) -0.031(4)
O30 0.038(4) 0.054(5) 0.068(5) 0.003(4) -0.020(4) -0.023(3)
O31 0.015(3) 0.073(5) 0.048(4) -0.027(4) -0.007(3) -0.008(3)
O32 0.024(3) 0.037(4) 0.059(4) -0.028(3) -0.002(3) -0.009(3)
O33 0.050(4) 0.048(4) 0.026(3) -0.013(3) -0.006(3) -0.024(3)
O34 0.033(3) 0.065(5) 0.033(4) 0.001(4) -0.022(3) -0.003(4)
O35 0.063(4) 0.048(4) 0.026(4) -0.014(3) 0.002(3) -0.029(4)
O36 0.051(3) 0.024(3) 0.062(4) -0.005(3) -0.043(3) -0.005(3)
O37 0.038(3) 0.030(3) 0.048(4) -0.016(3) -0.010(3) -0.013(3)
O38 0.048(3) 0.039(4) 0.052(4) -0.019(3) -0.026(3) -0.011(3)
O39 0.067(4) 0.032(4) 0.036(4) 0.000(3) -0.023(3) -0.024(3)
O40 0.041(3) 0.056(5) 0.069(5) 0.007(4) -0.030(3) -0.023(3)
O41 0.039(3) 0.035(3) 0.013(3) -0.011(2) 0.002(2) -0.027(3)
O42 0.020(3) 0.009(3) 0.019(3) -0.005(2) 0.003(2) -0.006(2)
C1 0.025(4) 0.049(6) 0.043(6) -0.012(5) -0.006(4) -0.024(4)
C2 0.056(5) 0.049(6) 0.015(5) 0.012(4) -0.009(4) -0.040(5)
C3 0.0333(9) 0.0330(9) 0.0334(9) -0.0071(7) -0.0110(6) -0.0097(6)
C4 0.034(5) 0.041(5) 0.030(5) -0.013(4) 0.007(4) -0.029(4)
C5 0.0243(9) 0.0242(9) 0.0241(9) -0.0050(7) -0.0081(6) -0.0070(6)
C6 0.024(4) 0.024(4) 0.023(5) -0.012(4) 0.007(4) -0.011(4)
C7 0.012(4) 0.060(7) 0.039(5) -0.024(5) -0.005(4) 0.003(5)
C8 0.025(4) 0.052(6) 0.013(4) -0.010(4) 0.002(3) -0.020(4)
C9 0.038(4) 0.018(4) 0.035(5) -0.003(4) -0.027(4) -0.004(4)
C10 0.035(4) 0.037(5) 0.037(5) -0.014(4) -0.019(4) -0.008(4)
C11 0.044(5) 0.014(4) 0.029(5) 0.004(4) -0.024(4) 0.002(4)
C12 0.028(5) 0.021(5) 0.028(5) 0.000(4) -0.013(4) 0.006(4)
C13 0.040(5) 0.022(4) 0.036(5) 0.005(4) -0.010(4) -0.022(4)
C14 0.023(4) 0.015(4) 0.036(6) 0.000(4) 0.003(4) -0.010(4)
C15 0.022(4) 0.022(4) 0.014(4) -0.001(3) -0.002(3) -0.012(4)
C16 0.0193(9) 0.0196(9) 0.0195(9) -0.0040(7) -0.0064(6) -0.0052(6)
O4W 0.167(13) 0.278(15) 0.298(14) -0.216(12) -0.093(11) 0.010(13)
O5W 0.171(13) 0.279(19) 0.379(19) -0.216(15) -0.159(13) 0.068(14)
O6W 0.159(10) 0.106(8) 0.102(8) -0.061(6) -0.014(7) -0.047(8)
O7W 0.104(7) 0.163(10) 0.080(6) -0.045(7) -0.034(6) -0.038(7)
O10W 0.1433(9) 0.1433(10) 0.1434(10) -0.0302(7) -0.0493(6) -0.0399(7)
O11W 0.1420(9) 0.1419(10) 0.1420(10) -0.0298(7) -0.0489(6) -0.0394(7)
O8W 0.1495(9) 0.1495(10) 0.1496(10) -0.0315(7) -0.0516(6) -0.0417(7)
O8W' 0.1218(9) 0.1217(10) 0.1219(10) -0.0256(7) -0.0421(6) -0.0339(7)
O9W 0.1048(9) 0.1048(10) 0.1048(10) -0.0220(7) -0.0363(6) -0.0291(7)
O9W' 0.0926(9) 0.0928(10) 0.0929(10) -0.0195(7) -0.0320(6) -0.0258(7)

loop_
_atom_type_symbol
_atom_type_description
_atom_type_scat_dispersion_real
_atom_type_scat_dispersion_imag
_atom_type_scat_source
C C 0.0033 0.0016 'International Tables Vol C Tables 4.2.6.8 and 6.1.1.4'
H H 0.0000 0.0000 'International Tables Vol C Tables 4.2.6.8 and 6.1.1.4'
N N 0.0061 0.0033 'International Tables Vol C Tables 4.2.6.8 and 6.1.1.4'
O O 0.0106 0.0060 'International Tables Vol C Tables 4.2.6.8 and 6.1.1.4'
P P 0.1023 0.0942 'International Tables Vol C Tables 4.2.6.8 and 6.1.1.4'
Cu Cu 0.3201 1.2651 'International Tables Vol C Tables 4.2.6.8 and 6.1.1.4'
Mo Mo -1.6832 0.6857 'International Tables Vol C Tables 4.2.6.8 and 6.1.1.4'

loop_
_geom_angle_atom_site_label_1
_geom_angle_atom_site_label_2
_geom_angle_atom_site_label_3
_geom_angle
_geom_angle_site_symmetry_1
_geom_angle_site_symmetry_3
O12 Mo1 O31 101.3(3) . .
O12 Mo1 O29 104.1(4) . .
O31 Mo1 O29 97.8(3) . .
O12 Mo1 O13 97.6(4) . .
O31 Mo1 O13 86.9(3) . .
O29 Mo1 O13 156.4(4) . .
O12 Mo1 O28 100.2(3) . .
O31 Mo1 O28 157.1(3) . .
O29 Mo1 O28 84.7(3) . .
O13 Mo1 O28 82.4(3) . .
O12 Mo1 O2 167.5(3) . .
O31 Mo1 O2 73.6(3) . .
O29 Mo1 O2 88.0(3) . .
O13 Mo1 O2 71.1(3) . .
O28 Mo1 O2 83.8(3) . .
O27 Mo2 O35 102.6(4) . .
O27 Mo2 O5 101.2(4) . .
O35 Mo2 O5 93.8(4) . .
O27 Mo2 O29 103.3(4) . .
O35 Mo2 O29 85.8(3) . .
O5 Mo2 O29 154.9(3) . .
O27 Mo2 O40 100.3(3) . .
O35 Mo2 O40 156.4(3) . .
O5 Mo2 O40 87.1(4) . .
O29 Mo2 O40 83.6(4) . .
O27 Mo2 O1 167.8(4) . .
O35 Mo2 O1 87.9(3) . .
O5 Mo2 O1 71.6(3) . .
O29 Mo2 O1 83.4(3) . .
O40 Mo2 O1 70.0(3) . .
O14 Mo3 O30 102.8(4) . .
O14 Mo3 O15 103.5(4) . .
O30 Mo3 O15 95.0(3) . .
O14 Mo3 O5 99.6(4) . .
O30 Mo3 O5 88.0(3) . .
O15 Mo3 O5 155.4(4) . .
O14 Mo3 O18 100.3(4) . .
O30 Mo3 O18 156.0(4) . .
O15 Mo3 O18 85.6(3) . .
O5 Mo3 O18 82.1(3) . .
O14 Mo3 O1 168.4(3) . .
O30 Mo3 O1 71.8(3) . .
O15 Mo3 O1 87.3(3) . .
O5 Mo3 O1 70.4(3) . .
O18 Mo3 O1 84.3(3) . .
O37 Mo4 O16 105.5(4) . .
O37 Mo4 O39 101.2(3) . .
O16 Mo4 O39 94.9(3) . .
O37 Mo4 O15 102.1(4) . .
O16 Mo4 O15 86.6(3) . .
O39 Mo4 O15 155.3(4) . .
O37 Mo4 O19 96.8(3) . .
O16 Mo4 O19 157.0(3) . .
O39 Mo4 O19 85.8(3) . .
O15 Mo4 O19 83.5(3) . .
O37 Mo4 O3 165.3(3) . .
O16 Mo4 O3 88.0(3) . .
O39 Mo4 O3 71.3(3) . .
O15 Mo4 O3 84.1(3) . .
O19 Mo4 O3 70.4(3) . .
O36 Mo5 O24 105.1(3) . .
O36 Mo5 O19 101.4(3) . .
O24 Mo5 O19 96.5(3) . .
O36 Mo5 O21 101.0(3) . .
O24 Mo5 O21 85.6(3) . .
O19 Mo5 O21 156.2(3) . .
O36 Mo5 O10 98.2(3) . .
O24 Mo5 O10 155.4(3) . .
O19 Mo5 O10 86.4(3) . .
O21 Mo5 O10 82.4(3) . .
O36 Mo5 O3 166.5(3) . .
O24 Mo5 O3 87.7(3) . .
O19 Mo5 O3 72.5(3) . .
O21 Mo5 O3 83.9(3) . .
O10 Mo5 O3 69.8(3) . .
O9 Mo6 O23 105.1(4) . .
O9 Mo6 O10 101.2(3) . .
O23 Mo6 O10 94.3(3) . .
O9 Mo6 O17 102.4(3) . .
O23 Mo6 O17 85.6(3) . .
O10 Mo6 O17 155.6(3) . .
O9 Mo6 O39 99.1(4) . .
O23 Mo6 O39 155.0(3) . .
O10 Mo6 O39 87.0(3) . .
O17 Mo6 O39 83.2(3) . .
O9 Mo6 O3 166.8(4) . .
O23 Mo6 O3 86.6(3) . .
O10 Mo6 O3 71.4(3) . .
O17 Mo6 O3 84.2(3) . .
O39 Mo6 O3 70.1(3) . .
O38 Mo7 O25 104.3(3) . .
O38 Mo7 O13 100.8(4) . .
O25 Mo7 O13 95.3(3) . .
O38 Mo7 O23 102.9(3) . .
O25 Mo7 O23 87.2(3) . .
O13 Mo7 O23 154.8(3) . .
O38 Mo7 O34 97.7(4) . .
O25 Mo7 O34 157.3(4) . .
O13 Mo7 O34 85.6(3) . .
O23 Mo7 O34 82.8(3) . .
O38 Mo7 O2 165.9(3) . .
O25 Mo7 O2 88.3(3) . .
O13 Mo7 O2 71.4(3) . .
O23 Mo7 O2 83.7(3) . .
O34 Mo7 O2 70.5(3) . .
O6 Mo8 O18 106.0(4) . .
O6 Mo8 O26 102.1(3) . .
O18 Mo8 O26 93.9(3) . .
O6 Mo8 O16 101.7(3) . .
O18 Mo8 O16 86.5(3) . .
O26 Mo8 O16 155.1(3) . .
O6 Mo8 O32 96.6(3) . .
O18 Mo8 O32 156.6(3) . .
O26 Mo8 O32 87.4(3) . .
O16 Mo8 O32 82.8(3) . .
O6 Mo8 O4 164.6(3) . .
O18 Mo8 O4 88.7(3) . .
O26 Mo8 O4 71.4(3) . .
O16 Mo8 O4 83.7(3) . .
O32 Mo8 O4 69.5(3) . .
O8 Mo9 O21 102.9(4) . .
O8 Mo9 O34 100.1(4) . .
O21 Mo9 O34 95.0(3) . .
O8 Mo9 O20 104.2(4) . .
O21 Mo9 O20 86.4(3) . .
O34 Mo9 O20 154.7(3) . .
O8 Mo9 O31 99.9(4) . .
O21 Mo9 O31 156.5(3) . .
O34 Mo9 O31 86.7(3) . .
O20 Mo9 O31 82.4(3) . .
O8 Mo9 O2 167.4(4) . .
O21 Mo9 O2 87.9(3) . .
O34 Mo9 O2 72.1(3) . .
O20 Mo9 O2 82.7(3) . .
O31 Mo9 O2 70.3(3) . .
O11 Mo10 O20 104.9(4) . .
O11 Mo10 O40 102.4(4) . .
O20 Mo10 O40 95.3(4) . .
O11 Mo10 O24 101.4(3) . .
O20 Mo10 O24 86.8(3) . .
O40 Mo10 O24 154.6(3) . .
O11 Mo10 O30 98.2(4) . .
O20 Mo10 O30 156.1(3) . .
O40 Mo10 O30 85.6(3) . .
O24 Mo10 O30 82.6(3) . .
O11 Mo10 O1 166.4(4) . .
O20 Mo10 O1 87.8(3) . .
O40 Mo10 O1 71.0(3) . .
O24 Mo10 O1 83.9(3) . .
O30 Mo10 O1 69.8(3) . .
O33 Mo11 O17 104.9(3) . .
O33 Mo11 O32 102.3(3) . .
O17 Mo11 O32 95.2(3) . .
O33 Mo11 O25 101.9(4) . .
O17 Mo11 O25 86.6(3) . .
O32 Mo11 O25 154.4(3) . .
O33 Mo11 O22 98.6(3) . .
O17 Mo11 O22 155.5(3) . .
O32 Mo11 O22 86.3(3) . .
O25 Mo11 O22 81.9(3) . .
O33 Mo11 O4 166.5(3) . .
O17 Mo11 O4 87.8(3) . .
O32 Mo11 O4 71.5(3) . .
O25 Mo11 O4 83.1(3) . .
O22 Mo11 O4 69.4(3) . .
O7 Mo12 O28 104.3(4) . .
O7 Mo12 O22 102.2(3) . .
O28 Mo12 O22 95.0(3) . .
O7 Mo12 O35 101.0(3) . .
O28 Mo12 O35 86.7(3) . .
O22 Mo12 O35 155.5(3) . .
O7 Mo12 O26 99.2(4) . .
O28 Mo12 O26 155.7(3) . .
O22 Mo12 O26 85.6(3) . .
O35 Mo12 O26 83.0(3) . .
O7 Mo12 O4 167.1(3) . .
O28 Mo12 O4 87.2(3) . .
O22 Mo12 O4 70.5(3) . .
O35 Mo12 O4 85.2(3) . .
O26 Mo12 O4 70.1(3) . .
O4 P1 O1 111.0(4) . .
O4 P1 O3 109.3(4) . .
O1 P1 O3 110.1(4) . .
O4 P1 O2 109.3(4) . .
O1 P1 O2 108.8(4) . .
O3 P1 O2 108.3(4) . .
N23 Cu1 N23 180.0(6) . 2_865
N23 Cu1 O42 88.5(3) . 2_865
N23 Cu1 O42 91.5(3) 2_865 2_865
N23 Cu1 O42 91.5(3) . .
N23 Cu1 O42 88.5(3) 2_865 .
O42 Cu1 O42 180.000(1) 2_865 .
N21 Cu2 N3 93.3(3) . 2_875
N21 Cu2 N22 174.4(3) . .
N3 Cu2 N22 90.5(3) 2_875 .
N21 Cu2 O42 86.8(3) . .
N3 Cu2 O42 160.3(3) 2_875 .
N22 Cu2 O42 91.0(2) . .
N21 Cu2 O1W 89.6(3) . .
N3 Cu2 O1W 103.0(3) 2_875 .
N22 Cu2 O1W 85.6(3) . .
O42 Cu2 O1W 96.7(3) . .
N1 Cu3 N7 94.7(3) . .
N1 Cu3 O41 167.5(3) . .
N7 Cu3 O41 87.1(3) . .
N1 Cu3 N6 89.9(3) . 2_776
N7 Cu3 N6 174.3(3) . 2_776
O41 Cu3 N6 89.2(3) . 2_776
N1 Cu3 O3W 91.7(3) . .
N7 Cu3 O3W 88.2(3) . .
O41 Cu3 O3W 100.7(3) . .
N6 Cu3 O3W 88.2(3) 2_776 .
N12 Cu4 N12 180.0(5) . 2_775
N12 Cu4 N13 89.9(3) . 2_775
N12 Cu4 N13 90.1(3) 2_775 2_775
N12 Cu4 N13 90.1(3) . .
N12 Cu4 N13 89.9(3) 2_775 .
N13 Cu4 N13 180.000(1) 2_775 .
N4 Cu5 N8 175.2(3) . .
N4 Cu5 N16 92.5(3) . .
N8 Cu5 N16 92.3(3) . .
N4 Cu5 O41 89.4(3) . .
N8 Cu5 O41 85.9(3) . .
N16 Cu5 O41 159.7(3) . .
N4 Cu5 N10 92.1(3) . .
N8 Cu5 N10 87.7(3) . .
N16 Cu5 N10 100.1(3) . .
O41 Cu5 N10 100.0(3) . .
N14 Cu6 N9 168.9(3) . .
N14 Cu6 N11 87.5(3) . .
N9 Cu6 N11 88.1(3) . .
N14 Cu6 N19 90.2(3) . .
N9 Cu6 N19 92.8(3) . .
N11 Cu6 N19 172.2(3) . .
N14 Cu6 N17 99.5(3) . .
N9 Cu6 N17 91.2(3) . .
N11 Cu6 N17 98.3(3) . .
N19 Cu6 N17 89.4(3) . .
N18 Cu7 N24 89.5(3) . 2_865
N18 Cu7 O42 153.7(3) . .
N24 Cu7 O42 89.8(2) 2_865 .
N18 Cu7 N20 93.5(3) . .
N24 Cu7 N20 173.8(2) 2_865 .
O42 Cu7 N20 85.2(2) . .
N18 Cu7 N15 102.0(3) . .
N24 Cu7 N15 99.6(3) 2_865 .
O42 Cu7 N15 104.0(3) . .
N20 Cu7 N15 85.1(3) . .
N5 Cu8 N5 180.0(4) . 2_776
N5 Cu8 O41 90.5(3) . .
N5 Cu8 O41 89.5(3) 2_776 .
N5 Cu8 O41 89.5(3) . 2_776
N5 Cu8 O41 90.5(3) 2_776 2_776
O41 Cu8 O41 180.000(3) . 2_776
N2 N1 C2 108.9(8) . .
N2 N1 Cu3 121.2(7) . .
C2 N1 Cu3 129.5(6) . .
N3 N2 N1 107.7(8) . .
N2 N3 C1 111.1(8) . .
N2 N3 Cu2 116.9(6) . 2_875
C1 N3 Cu2 131.4(7) . 2_875
N5 N4 C4 108.2(7) . .
N5 N4 Cu5 117.0(6) . .
C4 N4 Cu5 134.5(6) . .
N4 N5 N6 108.7(8) . .
N4 N5 Cu8 125.2(6) . .
N6 N5 Cu8 126.1(6) . .
C3 N6 N5 108.5(8) . .
C3 N6 Cu3 136.2(7) . 2_776
N5 N6 Cu3 115.1(6) . 2_776
N8 N7 C5 108.7(7) . .
N8 N7 Cu3 120.4(5) . .
C5 N7 Cu3 129.7(7) . .
N9 N8 N7 111.3(6) . .
N9 N8 Cu5 126.7(6) . .
N7 N8 Cu5 121.8(5) . .
N8 N9 C6 105.6(8) . .
N8 N9 Cu6 122.2(6) . .
C6 N9 Cu6 131.1(6) . .
C8 N10 N11 107.2(7) . .
C8 N10 Cu5 130.9(6) . .
N11 N10 Cu5 121.1(5) . .
N10 N11 N12 109.3(6) . .
N10 N11 Cu6 121.8(5) . .
N12 N11 Cu6 128.3(5) . .
N11 N12 C7 107.5(8) . .
N11 N12 Cu4 124.0(5) . .
C7 N12 Cu4 128.3(7) . .
N14 N13 C10 109.1(7) . .
N14 N13 Cu4 125.1(6) . .
C10 N13 Cu4 125.5(6) . .
N13 N14 N15 109.6(7) . .
N13 N14 Cu6 127.7(5) . .
N15 N14 Cu6 122.7(6) . .
N14 N15 C9 108.0(7) . .
N14 N15 Cu7 120.8(6) . .
C9 N15 Cu7 131.2(6) . .
N17 N16 C11 107.3(7) . .
N17 N16 Cu5 119.1(5) . .
C11 N16 Cu5 133.0(6) . .
N18 N17 N16 110.4(7) . .
N18 N17 Cu6 124.8(6) . .
N16 N17 Cu6 124.1(5) . .
N17 N18 C12 108.7(7) . .
N17 N18 Cu7 120.6(6) . .
C12 N18 Cu7 130.6(6) . .
N20 N19 C13 106.2(7) . .
N20 N19 Cu6 121.0(5) . .
C13 N19 Cu6 131.7(6) . .
N21 N20 N19 111.9(6) . .
N21 N20 Cu7 122.8(5) . .
N19 N20 Cu7 125.3(5) . .
N20 N21 C14 106.0(7) . .
N20 N21 Cu2 121.9(6) . .
C14 N21 Cu2 130.9(6) . .
C15 N22 N23 108.2(7) . .
C15 N22 Cu2 135.9(6) . .
N23 N22 Cu2 115.8(5) . .
N22 N23 N24 108.4(6) . .
N22 N23 Cu1 125.0(5) . .
N24 N23 Cu1 125.4(6) . .
C16 N24 N23 107.1(7) . .
C16 N24 Cu7 136.7(6) . 2_865
N23 N24 Cu7 116.2(5) . 2_865
P1 O1 Mo10 124.9(4) . .
P1 O1 Mo3 124.9(4) . .
Mo10 O1 Mo3 90.4(3) . .
P1 O1 Mo2 125.1(4) . .
Mo10 O1 Mo2 90.4(2) . .
Mo3 O1 Mo2 90.5(2) . .
P1 O2 Mo1 125.3(3) . .
P1 O2 Mo9 125.6(4) . .
Mo1 O2 Mo9 89.9(2) . .
P1 O2 Mo7 123.8(3) . .
Mo1 O2 Mo7 91.1(3) . .
Mo9 O2 Mo7 90.5(2) . .
P1 O3 Mo6 126.2(4) . .
P1 O3 Mo5 125.5(4) . .
Mo6 O3 Mo5 90.6(2) . .
P1 O3 Mo4 123.8(4) . .
Mo6 O3 Mo4 90.1(2) . .
Mo5 O3 Mo4 89.9(3) . .
P1 O4 Mo11 126.5(4) . .
P1 O4 Mo12 124.2(4) . .
Mo11 O4 Mo12 91.5(3) . .
P1 O4 Mo8 123.9(4) . .
Mo11 O4 Mo8 89.9(2) . .
Mo12 O4 Mo8 90.3(2) . .
Mo2 O5 Mo3 127.4(4) . .
Mo6 O10 Mo5 128.0(4) . .
Mo7 O13 Mo1 126.4(5) . .
Mo3 O15 Mo4 149.8(5) . .
Mo4 O16 Mo8 149.7(4) . .
Mo11 O17 Mo6 150.0(4) . .
Mo8 O18 Mo3 148.0(4) . .
Mo5 O19 Mo4 127.2(4) . .
Mo10 O20 Mo9 149.3(4) . .
Mo9 O21 Mo5 149.0(3) . .
Mo12 O22 Mo11 128.5(4) . .
Mo6 O23 Mo7 150.0(4) . .
Mo5 O24 Mo10 150.0(5) . .
Mo7 O25 Mo11 147.7(5) . .
Mo8 O26 Mo12 128.2(3) . .
Mo12 O28 Mo1 148.5(5) . .
Mo1 O29 Mo2 151.5(4) . .
Mo3 O30 Mo10 128.0(5) . .
Mo1 O31 Mo9 126.2(4) . .
Mo11 O32 Mo8 129.1(4) . .
Mo9 O34 Mo7 126.9(4) . .
Mo2 O35 Mo12 148.5(4) . .
Mo4 O39 Mo6 128.5(4) . .
Mo10 O40 Mo2 128.7(4) . .
Cu8 O41 Cu3 111.8(3) . .
Cu8 O41 Cu5 111.7(3) . .
Cu3 O41 Cu5 113.8(3) . .
Cu8 O41 H41A 106.3 . .
Cu3 O41 H41A 106.3 . .
Cu5 O41 H41A 106.3 . .
Cu1 O42 Cu7 115.0(3) . .
Cu1 O42 Cu2 112.7(2) . .
Cu7 O42 Cu2 119.6(3) . .
Cu1 O42 H42A 102.0 . .
Cu7 O42 H42A 102.0 . .
Cu2 O42 H42A 102.0 . .
N3 C1 C2 106.0(10) . .
N3 C1 H1A 127.0 . .
C2 C1 H1A 127.0 . .
N1 C2 C1 106.2(9) . .
N1 C2 H2A 126.9 . .
C1 C2 H2A 126.9 . .
N6 C3 C4 109.2(9) . .
N6 C3 H3A 125.4 . .
C4 C3 H3A 125.4 . .
C3 C4 N4 105.4(9) . .
C3 C4 H4A 127.3 . .
N4 C4 H4A 127.3 . .
N7 C5 C6 105.4(9) . .
N7 C5 H5A 127.3 . .
C6 C5 H5A 127.3 . .
N9 C6 C5 109.0(8) . .
N9 C6 H6A 125.5 . .
C5 C6 H6A 125.5 . .
N12 C7 C8 106.8(9) . .
N12 C7 H7A 126.6 . .
C8 C7 H7A 126.6 . .
N10 C8 C7 109.3(8) . .
N10 C8 H8A 125.3 . .
C7 C8 H8A 125.3 . .
N15 C9 C10 105.6(9) . .
N15 C9 H9A 127.2 . .
C10 C9 H9A 127.2 . .
N13 C10 C9 107.7(9) . .
N13 C10 H10A 126.2 . .
C9 C10 H10A 126.2 . .
N16 C11 C12 107.0(9) . .
N16 C11 H11A 126.5 . .
C12 C11 H11A 126.5 . .
N18 C12 C11 106.6(8) . .
N18 C12 H12A 126.7 . .
C11 C12 H12A 126.7 . .
N19 C13 C14 108.4(8) . .
N19 C13 H13A 125.8 . .
C14 C13 H13A 125.8 . .
C13 C14 N21 107.4(8) . .
C13 C14 H14A 126.3 . .
N21 C14 H14A 126.3 . .
N22 C15 C16 106.9(7) . .
N22 C15 H15A 126.5 . .
C16 C15 H15A 126.5 . .
N24 C16 C15 109.3(7) . .
N24 C16 H16A 125.3 . .
C15 C16 H16A 125.3 . .
O8W' O8W O9W' 171(2) 2_776 .
O9W O9W' O8W 169(2) . .

loop_
_geom_bond_atom_site_label_1
_geom_bond_atom_site_label_2
_geom_bond_distance
_geom_bond_site_symmetry_2
Mo1 O12 1.681(8) .
Mo1 O31 1.835(7) .
Mo1 O29 1.836(8) .
Mo1 O13 1.977(7) .
Mo1 O28 1.988(6) .
Mo1 O2 2.403(7) .
Mo2 O27 1.681(7) .
Mo2 O35 1.848(7) .
Mo2 O5 1.886(9) .
Mo2 O29 1.926(9) .
Mo2 O40 1.941(8) .
Mo2 O1 2.436(7) .
Mo3 O14 1.653(8) .
Mo3 O30 1.848(8) .
Mo3 O15 1.853(6) .
Mo3 O5 1.971(7) .
Mo3 O18 1.988(7) .
Mo3 O1 2.433(8) .
Mo4 O37 1.656(8) .
Mo4 O16 1.820(7) .
Mo4 O39 1.852(7) .
Mo4 O15 1.934(6) .
Mo4 O19 1.975(7) .
Mo4 O3 2.439(8) .
Mo5 O36 1.653(7) .
Mo5 O24 1.837(7) .
Mo5 O19 1.859(7) .
Mo5 O21 1.958(7) .
Mo5 O10 1.969(7) .
Mo5 O3 2.425(7) .
Mo6 O9 1.675(7) .
Mo6 O23 1.824(8) .
Mo6 O10 1.861(8) .
Mo6 O17 1.944(7) .
Mo6 O39 1.965(8) .
Mo6 O3 2.421(7) .
Mo7 O38 1.674(8) .
Mo7 O25 1.837(6) .
Mo7 O13 1.897(7) .
Mo7 O23 1.955(7) .
Mo7 O34 1.992(7) .
Mo7 O2 2.441(7) .
Mo8 O6 1.685(7) .
Mo8 O18 1.834(7) .
Mo8 O26 1.877(7) .
Mo8 O16 1.947(7) .
Mo8 O32 1.947(7) .
Mo8 O4 2.454(7) .
Mo9 O8 1.665(7) .
Mo9 O21 1.841(6) .
Mo9 O34 1.884(8) .
Mo9 O20 1.967(7) .
Mo9 O31 2.000(7) .
Mo9 O2 2.439(7) .
Mo10 O11 1.659(7) .
Mo10 O20 1.810(8) .
Mo10 O40 1.888(7) .
Mo10 O24 1.940(6) .
Mo10 O30 1.989(9) .
Mo10 O1 2.429(7) .
Mo11 O33 1.657(7) .
Mo11 O17 1.836(6) .
Mo11 O32 1.866(7) .
Mo11 O25 1.959(7) .
Mo11 O22 1.990(6) .
Mo11 O4 2.421(7) .
Mo12 O7 1.660(7) .
Mo12 O28 1.833(7) .
Mo12 O22 1.877(6) .
Mo12 O35 1.941(7) .
Mo12 O26 1.984(7) .
Mo12 O4 2.444(7) .
P1 O4 1.529(7) .
P1 O1 1.536(7) .
P1 O3 1.547(7) .
P1 O2 1.548(8) .
Cu1 N23 1.899(6) .
Cu1 N23 1.899(6) 2_865
Cu1 O42 1.970(5) 2_865
Cu1 O42 1.970(5) .
Cu2 N21 1.984(7) .
Cu2 N3 1.988(7) 2_875
Cu2 N22 1.997(7) .
Cu2 O42 2.010(6) .
Cu2 O1W 2.370(8) .
Cu3 N1 1.968(8) .
Cu3 N7 2.004(7) .
Cu3 O41 2.007(7) .
Cu3 N6 2.014(8) 2_776
Cu3 O3W 2.432(8) .
Cu4 N12 1.963(7) .
Cu4 N12 1.963(7) 2_775
Cu4 N13 2.011(6) 2_775
Cu4 N13 2.011(6) .
Cu5 N4 1.992(7) .
Cu5 N8 1.994(6) .
Cu5 N16 2.007(7) .
Cu5 O41 2.033(6) .
Cu5 N10 2.190(8) .
Cu6 N14 2.005(8) .
Cu6 N9 2.009(8) .
Cu6 N11 2.030(6) .
Cu6 N19 2.046(6) .
Cu6 N17 2.185(7) .
Cu7 N18 1.978(8) .
Cu7 N24 1.991(7) 2_865
Cu7 O42 1.996(6) .
Cu7 N20 2.018(7) .
Cu7 N15 2.225(7) .
Cu8 N5 1.860(8) .
Cu8 N5 1.860(8) 2_776
Cu8 O41 1.978(6) .
Cu8 O41 1.978(6) 2_776
N1 N2 1.337(10) .
N1 C2 1.344(14) .
N2 N3 1.268(12) .
N3 C1 1.346(13) .
N3 Cu2 1.988(7) 2_875
N4 N5 1.328(10) .
N4 C4 1.368(13) .
N5 N6 1.334(10) .
N6 C3 1.311(14) .
N6 Cu3 2.014(8) 2_776
N7 N8 1.315(11) .
N7 C5 1.330(11) .
N8 N9 1.304(9) .
N9 C6 1.352(11) .
N10 C8 1.311(11) .
N10 N11 1.324(10) .
N11 N12 1.332(10) .
N12 C7 1.332(11) .
N13 N14 1.306(10) .
N13 C10 1.311(13) .
N14 N15 1.321(9) .
N15 C9 1.348(13) .
N16 N17 1.328(10) .
N16 C11 1.351(11) .
N17 N18 1.283(10) .
N18 C12 1.355(12) .
N19 N20 1.320(9) .
N19 C13 1.332(11) .
N20 N21 1.308(9) .
N21 C14 1.356(11) .
N22 C15 1.323(10) .
N22 N23 1.336(10) .
N23 N24 1.344(10) .
N24 C16 1.310(10) .
N24 Cu7 1.991(7) 2_865
O41 H41A 1.0000 .
O42 H42A 1.0000 .
C1 C2 1.355(14) .
C1 H1A 0.9500 .
C2 H2A 0.9500 .
C3 C4 1.366(13) .
C3 H3A 0.9500 .
C4 H4A 0.9500 .
C5 C6 1.369(14) .
C5 H5A 0.9500 .
C6 H6A 0.9500 .
C7 C8 1.349(15) .
C7 H7A 0.9500 .
C8 H8A 0.9500 .
C9 C10 1.384(13) .
C9 H9A 0.9500 .
C10 H10A 0.9500 .
C11 C12 1.364(14) .
C11 H11A 0.9500 .
C12 H12A 0.9500 .
C13 C14 1.351(13) .
C13 H13A 0.9500 .
C14 H14A 0.9500 .
C15 C16 1.354(12) .
C15 H15A 0.9500 .
C16 H16A 0.9500 .
O8W O8W' 1.60(4) 2_776
O8W O9W' 1.61(4) .
O8W' O8W 1.60(4) 2_776
O9W O9W' 1.47(3) .
